data_2223923
loop_
_publ_author_name
'Wang, Yan'
'Wu, Jin-Long'

_publ_section_title
(1<i>S</i>*,4a<i>R</i>*,5<i>S</i>*,6<i>S</i>*,8a<i>R</i>*)-3-Benzyl-1-methyl-5,6-diphenyl-3,4,4a,5,6,8a-hexahydro-1<i>H</i>-2,3-benzoxazin-4-one
_journal_coeditor_code LX2119
_journal_issue 11
_journal_name_full 'Acta Crystallographica Section E'
_journal_page_first o2930
_journal_paper_doi 10.1107/S1600536809044195
_journal_volume 65
_journal_year 2009
_chemical_formula_iupac 'C28 H27 N O2'
_chemical_formula_moiety 'C28 H27 N O2'
_chemical_formula_sum 'C28 H27 N O2'
_chemical_formula_weight 409.51
_chemical_name_systematic
;
(1<i>S</i>*,4a<i>R</i>*,5<i>S</i>*,6<i>S</i>*,8a<i>R</i>*)-3-Benzyl-
1-methyl-5,6-diphenyl-3,4,4a,5,6,8a-hexahydro-1<i>H</i>-2,3-benzoxazin-4-one
;
_space_group_IT_number 2
_symmetry_cell_setting triclinic
_symmetry_space_group_name_Hall '-P 1'
_symmetry_space_group_name_H-M 'P -1'
_atom_sites_solution_hydrogens geom
_atom_sites_solution_primary direct
_atom_sites_solution_secondary difmap
_cell_angle_alpha 78.168(2)
_cell_angle_beta 73.178(2)
_cell_angle_gamma 82.8190(10)
_cell_formula_units_Z 2
_cell_length_a 7.9721(5)
_cell_length_b 11.0649(7)
_cell_length_c 13.5780(10)
_cell_measurement_reflns_used 6812
_cell_measurement_temperature 296.0(10)
_cell_measurement_theta_max 27.4
_cell_measurement_theta_min 3.0
_cell_volume 1119.35(13)
_computing_cell_refinement 'PROCESS-AUTO (Rigaku, 2006)'
_computing_data_collection 'PROCESS-AUTO (Rigaku, 2006)'
_computing_data_reduction 'CrystalStructure (Rigaku/MSC, 2007)'
_computing_molecular_graphics 'ORTEP-3 for windows (Farrugia, 1997)'
_computing_publication_material 'WinGX (Farrugia, 1999)'
_computing_structure_refinement 'SHELXL97 (Sheldrick, 2008)'
_computing_structure_solution 'SHELXS97 (Sheldrick, 2008)'
_diffrn_ambient_temperature 296.0(10)
_diffrn_detector_area_resol_mean 10.00
_diffrn_measured_fraction_theta_full 0.956
_diffrn_measured_fraction_theta_max 0.956
_diffrn_measurement_device_type 'Rigaku R-AXIS RAPID'
_diffrn_measurement_method \w
_diffrn_radiation_monochromator graphite
_diffrn_radiation_source 'rolling anode'
_diffrn_radiation_type MoK\a
_diffrn_radiation_wavelength 0.71073
_diffrn_reflns_av_R_equivalents 0.0207
_diffrn_reflns_av_sigmaI/netI 0.0263
_diffrn_reflns_limit_h_max 9
_diffrn_reflns_limit_h_min -8
_diffrn_reflns_limit_k_max 13
_diffrn_reflns_limit_k_min -13
_diffrn_reflns_limit_l_max 16
_diffrn_reflns_limit_l_min -16
_diffrn_reflns_number 8442
_diffrn_reflns_theta_full 25.02
_diffrn_reflns_theta_max 25.02
_diffrn_reflns_theta_min 3.03
_exptl_absorpt_coefficient_mu 0.076
_exptl_absorpt_correction_T_max 0.9850
_exptl_absorpt_correction_T_min 0.9696
_exptl_absorpt_correction_type multi-scan
_exptl_absorpt_process_details '(ABSCOR; Higashi, 1995)'
_exptl_crystal_colour colorless
_exptl_crystal_density_diffrn 1.215
_exptl_crystal_density_method 'not measured'
_exptl_crystal_description block
_exptl_crystal_F_000 436
_exptl_crystal_size_max 0.41
_exptl_crystal_size_mid 0.22
_exptl_crystal_size_min 0.20
_refine_diff_density_max 0.136
_refine_diff_density_min -0.160
_refine_ls_extinction_coef 0.029(2)
_refine_ls_extinction_expression Fc*=kFc[1+0.001xFc^2^\l^3^/sin(2\q)]^-1/4^
_refine_ls_extinction_method 'SHELXL97 (Sheldrick, 2008)'
_refine_ls_goodness_of_fit_ref 1.001
_refine_ls_hydrogen_treatment constr
_refine_ls_matrix_type full
_refine_ls_number_parameters 282
_refine_ls_number_reflns 3780
_refine_ls_number_restraints 0
_refine_ls_restrained_S_all 1.001
_refine_ls_R_factor_all 0.0621
_refine_ls_R_factor_gt 0.0406
_refine_ls_shift/su_max_lt 0.001
_refine_ls_shift/su_mean 0.000
_refine_ls_structure_factor_coef Fsqd
_refine_ls_weighting_details 'calc w=1/[\s^2^(Fo^2^)+(0.0350P)^2^+0.5200P] where P=(Fo^2^+2Fc^2^)/3'
_refine_ls_weighting_scheme calc
_refine_ls_wR_factor_gt 0.0997
_refine_ls_wR_factor_ref 0.1132
_reflns_number_gt 2761
_reflns_number_total 3780
_reflns_threshold_expression I>2\s(I)
_cod_data_source_file lx2119.cif
_cod_data_source_block I
_cod_database_code 2223923
_cod_database_fobs_code 2223923

loop_
_symmetry_equiv_pos_as_xyz
'x, y, z'
'-x, -y, -z'

loop_
_atom_site_type_symbol
_atom_site_label
_atom_site_fract_x
_atom_site_fract_y
_atom_site_fract_z
_atom_site_U_iso_or_equiv
_atom_site_adp_type
_atom_site_calc_flag
_atom_site_refinement_flags
_atom_site_occupancy
_atom_site_disorder_assembly
_atom_site_disorder_group
O O1 0.31521(17) 0.51064(13) 0.10452(11) 0.0527(4) Uani d . 1 . .
O O2 0.52969(18) 0.30895(13) 0.27091(11) 0.0566(4) Uani d . 1 . .
N N1 0.4262(2) 0.34429(15) 0.19925(14) 0.0521(4) Uani d . 1 . .
C C1 0.4170(2) 0.46717(18) 0.15722(14) 0.0430(5) Uani d . 1 . .
C C2 0.5572(2) 0.53344(17) 0.17483(14) 0.0398(4) Uani d . 1 . .
H H2 0.5323 0.5327 0.2500 0.048 Uiso calc R 1 . .
C C3 0.5745(2) 0.66685(17) 0.11789(14) 0.0423(4) Uani d . 1 . .
H H3 0.6124 0.6640 0.0429 0.051 Uiso calc R 1 . .
C C4 0.7261(2) 0.72170(18) 0.14317(15) 0.0477(5) Uani d . 1 . .
H H4 0.7563 0.7967 0.0909 0.057 Uiso calc R 1 . .
C C5 0.8884(2) 0.6345(2) 0.12960(15) 0.0516(5) Uani d . 1 . .
H H5 0.9952 0.6667 0.1207 0.062 Uiso calc R 1 . .
C C6 0.8889(2) 0.5157(2) 0.12950(15) 0.0487(5) Uani d . 1 . .
H H6 0.9953 0.4685 0.1222 0.058 Uiso calc R 1 . .
C C7 0.7277(2) 0.45197(17) 0.14044(15) 0.0425(4) Uani d . 1 . .
H H7 0.7338 0.4351 0.0714 0.051 Uiso calc R 1 . .
C C8 0.7139(3) 0.32775(19) 0.21604(17) 0.0522(5) Uani d . 1 . .
H H8 0.7741 0.3327 0.2685 0.063 Uiso calc R 1 . .
C C9 0.2941(3) 0.2601(2) 0.21231(18) 0.0568(6) Uani d . 1 . .
H H9A 0.3504 0.1772 0.2120 0.068 Uiso calc R 1 . .
H H9B 0.2461 0.2817 0.1525 0.068 Uiso calc R 1 . .
C C10 0.1442(3) 0.2581(2) 0.31043(16) 0.0527(5) Uani d . 1 . .
C C11 0.0603(3) 0.1503(2) 0.3554(2) 0.0759(7) Uani d . 1 . .
H H11 0.1029 0.0782 0.3286 0.091 Uiso calc R 1 . .
C C12 -0.0877(4) 0.1488(3) 0.4408(2) 0.0945(9) Uani d . 1 . .
H H12 -0.1452 0.0763 0.4694 0.113 Uiso calc R 1 . .
C C13 -0.1489(4) 0.2533(4) 0.4827(2) 0.0920(9) Uani d . 1 . .
H H13 -0.2469 0.2519 0.5402 0.110 Uiso calc R 1 . .
C C14 -0.0652(3) 0.3601(3) 0.4396(2) 0.0801(8) Uani d . 1 . .
H H14 -0.1060 0.4312 0.4683 0.096 Uiso calc R 1 . .
C C15 0.0799(3) 0.3628(2) 0.35354(18) 0.0649(6) Uani d . 1 . .
H H15 0.1347 0.4362 0.3243 0.078 Uiso calc R 1 . .
C C16 0.4076(2) 0.75084(17) 0.13603(15) 0.0453(5) Uani d . 1 . .
C C17 0.2782(3) 0.7394(2) 0.23037(17) 0.0536(5) Uani d . 1 . .
H H17 0.2919 0.6763 0.2850 0.064 Uiso calc R 1 . .
C C18 0.1290(3) 0.8199(2) 0.2451(2) 0.0653(6) Uani d . 1 . .
H H18 0.0439 0.8107 0.3091 0.078 Uiso calc R 1 . .
C C19 0.1071(3) 0.9132(2) 0.1653(2) 0.0748(7) Uani d . 1 . .
H H19 0.0068 0.9672 0.1748 0.090 Uiso calc R 1 . .
C C20 0.2332(4) 0.9266(2) 0.0717(2) 0.0797(8) Uani d . 1 . .
H H20 0.2187 0.9901 0.0175 0.096 Uiso calc R 1 . .
C C21 0.3824(3) 0.8461(2) 0.05714(19) 0.0632(6) Uani d . 1 . .
H H21 0.4672 0.8564 -0.0069 0.076 Uiso calc R 1 . .
C C22 0.6757(3) 0.7609(2) 0.24998(17) 0.0519(5) Uani d . 1 . .
C C23 0.6937(3) 0.6795(2) 0.33864(18) 0.0639(6) Uani d . 1 . .
H H23 0.7340 0.5977 0.3341 0.077 Uiso calc R 1 . .
C C24 0.6525(4) 0.7179(3) 0.4344(2) 0.0852(8) Uani d . 1 . .
H H24 0.6639 0.6617 0.4936 0.102 Uiso calc R 1 . .
C C25 0.5950(4) 0.8386(4) 0.4419(3) 0.1007(11) Uani d . 1 . .
H H25 0.5697 0.8649 0.5058 0.121 Uiso calc R 1 . .
C C26 0.5751(4) 0.9202(3) 0.3550(3) 0.0956(10) Uani d . 1 . .
H H26 0.5346 1.0019 0.3600 0.115 Uiso calc R 1 . .
C C27 0.6148(3) 0.8819(2) 0.2602(2) 0.0708(7) Uani d . 1 . .
H H27 0.6006 0.9383 0.2017 0.085 Uiso calc R 1 . .
C C28 0.8005(3) 0.2201(2) 0.1641(2) 0.0756(7) Uani d . 1 . .
H H28A 0.7915 0.1457 0.2156 0.091 Uiso calc R 1 . .
H H28B 0.9221 0.2336 0.1308 0.091 Uiso calc R 1 . .
H H28C 0.7434 0.2121 0.1127 0.091 Uiso calc R 1 . .

loop_
_atom_site_aniso_label
_atom_site_aniso_U_11
_atom_site_aniso_U_22
_atom_site_aniso_U_33
_atom_site_aniso_U_12
_atom_site_aniso_U_13
_atom_site_aniso_U_23
O1 0.0413(7) 0.0654(9) 0.0550(9) -0.0001(7) -0.0218(7) -0.0085(7)
O2 0.0507(8) 0.0596(9) 0.0558(9) -0.0015(7) -0.0195(7) 0.0036(7)
N1 0.0412(9) 0.0519(10) 0.0642(11) -0.0073(8) -0.0211(8) -0.0006(8)
C1 0.0341(9) 0.0524(12) 0.0409(11) 0.0023(9) -0.0082(8) -0.0106(9)
C2 0.0350(9) 0.0482(11) 0.0372(10) 0.0006(8) -0.0114(8) -0.0099(8)
C3 0.0393(10) 0.0500(11) 0.0366(10) -0.0024(9) -0.0083(8) -0.0083(8)
C4 0.0430(11) 0.0506(11) 0.0469(12) -0.0077(9) -0.0058(9) -0.0096(9)
C5 0.0352(10) 0.0675(14) 0.0532(13) -0.0053(10) -0.0067(9) -0.0196(10)
C6 0.0332(10) 0.0633(13) 0.0501(12) 0.0055(9) -0.0101(8) -0.0184(10)
C7 0.0360(10) 0.0511(11) 0.0441(11) 0.0010(9) -0.0137(8) -0.0156(9)
C8 0.0436(11) 0.0542(12) 0.0620(13) 0.0027(10) -0.0221(10) -0.0100(10)
C9 0.0505(12) 0.0551(13) 0.0665(14) -0.0087(10) -0.0123(10) -0.0165(11)
C10 0.0487(12) 0.0586(13) 0.0517(13) -0.0069(10) -0.0165(10) -0.0055(10)
C11 0.0760(17) 0.0662(16) 0.0793(18) -0.0168(13) -0.0170(14) 0.0020(13)
C12 0.087(2) 0.101(2) 0.079(2) -0.0365(18) -0.0093(17) 0.0198(17)
C13 0.0741(18) 0.139(3) 0.0548(17) -0.019(2) -0.0074(13) -0.0057(18)
C14 0.0695(16) 0.110(2) 0.0634(16) -0.0016(16) -0.0143(13) -0.0298(15)
C15 0.0595(14) 0.0739(16) 0.0606(15) -0.0108(12) -0.0099(11) -0.0159(12)
C16 0.0440(11) 0.0445(11) 0.0491(12) -0.0005(9) -0.0153(9) -0.0098(9)
C17 0.0474(11) 0.0563(12) 0.0544(13) 0.0043(10) -0.0104(10) -0.0135(10)
C18 0.0496(13) 0.0676(15) 0.0789(17) 0.0035(12) -0.0091(11) -0.0298(13)
C19 0.0594(15) 0.0570(15) 0.113(2) 0.0169(12) -0.0304(15) -0.0284(15)
C20 0.0811(18) 0.0561(15) 0.096(2) 0.0101(14) -0.0330(16) 0.0051(13)
C21 0.0598(14) 0.0567(13) 0.0653(15) 0.0028(12) -0.0150(11) -0.0002(11)
C22 0.0401(10) 0.0617(13) 0.0571(13) -0.0076(10) -0.0083(9) -0.0228(10)
C23 0.0598(14) 0.0803(16) 0.0576(14) -0.0005(12) -0.0188(11) -0.0240(12)
C24 0.0789(18) 0.124(2) 0.0601(16) -0.0048(17) -0.0195(13) -0.0333(16)
C25 0.093(2) 0.139(3) 0.084(2) -0.013(2) -0.0077(18) -0.071(2)
C26 0.097(2) 0.090(2) 0.104(2) -0.0098(18) -0.0022(19) -0.059(2)
C27 0.0675(15) 0.0639(15) 0.0812(18) -0.0098(12) -0.0069(13) -0.0299(13)
C28 0.0642(15) 0.0576(14) 0.107(2) 0.0089(12) -0.0245(14) -0.0250(14)

loop_
_atom_type_symbol
_atom_type_description
_atom_type_scat_dispersion_real
_atom_type_scat_dispersion_imag
_atom_type_scat_source
C C 0.0033 0.0016 'International Tables Vol C Tables 4.2.6.8 and 6.1.1.4'
H H 0.0000 0.0000 'International Tables Vol C Tables 4.2.6.8 and 6.1.1.4'
N N 0.0061 0.0033 'International Tables Vol C Tables 4.2.6.8 and 6.1.1.4'
O O 0.0106 0.0060 'International Tables Vol C Tables 4.2.6.8 and 6.1.1.4'

loop_
_geom_angle_atom_site_label_1
_geom_angle_atom_site_label_2
_geom_angle_atom_site_label_3
_geom_angle_site_symmetry_1
_geom_angle_site_symmetry_3
_geom_angle
_geom_angle_publ_flag
N1 O2 C8 . . 109.53(14) ?
C1 N1 O2 . . 115.87(15) ?
C1 N1 C9 . . 125.17(16) ?
O2 N1 C9 . . 114.00(16) ?
O1 C1 N1 . . 121.51(18) ?
O1 C1 C2 . . 126.71(18) ?
N1 C1 C2 . . 111.46(15) ?
C1 C2 C3 . . 115.43(15) ?
C1 C2 C7 . . 104.30(14) ?
C3 C2 C7 . . 111.71(15) ?
C1 C2 H2 . . 108.4 ?
C3 C2 H2 . . 108.4 ?
C7 C2 H2 . . 108.4 ?
C16 C3 C2 . . 115.82(15) ?
C16 C3 C4 . . 111.53(15) ?
C2 C3 C4 . . 109.12(15) ?
C16 C3 H3 . . 106.6 ?
C2 C3 H3 . . 106.6 ?
C4 C3 H3 . . 106.6 ?
C5 C4 C22 . . 111.07(17) ?
C5 C4 C3 . . 110.91(16) ?
C22 C4 C3 . . 114.42(15) ?
C5 C4 H4 . . 106.6 ?
C22 C4 H4 . . 106.6 ?
C3 C4 H4 . . 106.6 ?
C6 C5 C4 . . 124.13(18) ?
C6 C5 H5 . . 117.9 ?
C4 C5 H5 . . 117.9 ?
C5 C6 C7 . . 123.75(18) ?
C5 C6 H6 . . 118.1 ?
C7 C6 H6 . . 118.1 ?
C6 C7 C8 . . 113.55(15) ?
C6 C7 C2 . . 112.49(16) ?
C8 C7 C2 . . 108.48(15) ?
C6 C7 H7 . . 107.3 ?
C8 C7 H7 . . 107.3 ?
C2 C7 H7 . . 107.3 ?
O2 C8 C28 . . 111.25(18) ?
O2 C8 C7 . . 109.67(15) ?
C28 C8 C7 . . 113.35(19) ?
O2 C8 H8 . . 107.4 ?
C28 C8 H8 . . 107.4 ?
C7 C8 H8 . . 107.4 ?
N1 C9 C10 . . 115.45(18) ?
N1 C9 H9A . . 108.4 ?
C10 C9 H9A . . 108.4 ?
N1 C9 H9B . . 108.4 ?
C10 C9 H9B . . 108.4 ?
H9A C9 H9B . . 107.5 ?
C11 C10 C15 . . 118.3(2) ?
C11 C10 C9 . . 119.4(2) ?
C15 C10 C9 . . 122.2(2) ?
C10 C11 C12 . . 120.6(3) ?
C10 C11 H11 . . 119.7 ?
C12 C11 H11 . . 119.7 ?
C13 C12 C11 . . 120.3(3) ?
C13 C12 H12 . . 119.9 ?
C11 C12 H12 . . 119.9 ?
C12 C13 C14 . . 119.7(3) ?
C12 C13 H13 . . 120.2 ?
C14 C13 H13 . . 120.2 ?
C13 C14 C15 . . 120.3(3) ?
C13 C14 H14 . . 119.9 ?
C15 C14 H14 . . 119.9 ?
C10 C15 C14 . . 121.0(2) ?
C10 C15 H15 . . 119.5 ?
C14 C15 H15 . . 119.5 ?
C21 C16 C17 . . 117.39(19) ?
C21 C16 C3 . . 119.58(18) ?
C17 C16 C3 . . 123.01(17) ?
C18 C17 C16 . . 121.5(2) ?
C18 C17 H17 . . 119.2 ?
C16 C17 H17 . . 119.2 ?
C19 C18 C17 . . 119.9(2) ?
C19 C18 H18 . . 120.1 ?
C17 C18 H18 . . 120.1 ?
C20 C19 C18 . . 119.7(2) ?
C20 C19 H19 . . 120.1 ?
C18 C19 H19 . . 120.1 ?
C19 C20 C21 . . 120.3(2) ?
C19 C20 H20 . . 119.8 ?
C21 C20 H20 . . 119.8 ?
C16 C21 C20 . . 121.2(2) ?
C16 C21 H21 . . 119.4 ?
C20 C21 H21 . . 119.4 ?
C23 C22 C27 . . 117.6(2) ?
C23 C22 C4 . . 121.82(19) ?
C27 C22 C4 . . 120.5(2) ?
C22 C23 C24 . . 121.0(2) ?
C22 C23 H23 . . 119.5 ?
C24 C23 H23 . . 119.5 ?
C25 C24 C23 . . 120.1(3) ?
C25 C24 H24 . . 120.0 ?
C23 C24 H24 . . 120.0 ?
C26 C25 C24 . . 119.7(3) ?
C26 C25 H25 . . 120.2 ?
C24 C25 H25 . . 120.2 ?
C25 C26 C27 . . 120.2(3) ?
C25 C26 H26 . . 119.9 ?
C27 C26 H26 . . 119.9 ?
C26 C27 C22 . . 121.4(3) ?
C26 C27 H27 . . 119.3 ?
C22 C27 H27 . . 119.3 ?
C8 C28 H28A . . 109.5 ?
C8 C28 H28B . . 109.5 ?
H28A C28 H28B . . 109.5 ?
C8 C28 H28C . . 109.5 ?
H28A C28 H28C . . 109.5 ?
H28B C28 H28C . . 109.5 ?

loop_
_geom_bond_atom_site_label_1
_geom_bond_atom_site_label_2
_geom_bond_site_symmetry_2
_geom_bond_distance
_geom_bond_publ_flag
O1 C1 . 1.224(2) ?
O2 N1 . 1.417(2) ?
O2 C8 . 1.461(2) ?
N1 C1 . 1.364(2) ?
N1 C9 . 1.441(3) ?
C1 C2 . 1.508(3) ?
C2 C3 . 1.522(3) ?
C2 C7 . 1.542(2) ?
C2 H2 . 0.9800 ?
C3 C16 . 1.513(3) ?
C3 C4 . 1.567(3) ?
C3 H3 . 0.9800 ?
C4 C5 . 1.504(3) ?
C4 C22 . 1.526(3) ?
C4 H4 . 0.9800 ?
C5 C6 . 1.315(3) ?
C5 H5 . 0.9300 ?
C6 C7 . 1.497(3) ?
C6 H6 . 0.9300 ?
C7 C8 . 1.533(3) ?
C7 H7 . 0.9800 ?
C8 C28 . 1.500(3) ?
C8 H8 . 0.9800 ?
C9 C10 . 1.509(3) ?
C9 H9A . 0.9700 ?
C9 H9B . 0.9700 ?
C10 C11 . 1.381(3) ?
C10 C15 . 1.380(3) ?
C11 C12 . 1.393(4) ?
C11 H11 . 0.9300 ?
C12 C13 . 1.367(4) ?
C12 H12 . 0.9300 ?
C13 C14 . 1.368(4) ?
C13 H13 . 0.9300 ?
C14 C15 . 1.385(3) ?
C14 H14 . 0.9300 ?
C15 H15 . 0.9300 ?
C16 C21 . 1.381(3) ?
C16 C17 . 1.386(3) ?
C17 C18 . 1.385(3) ?
C17 H17 . 0.9300 ?
C18 C19 . 1.370(3) ?
C18 H18 . 0.9300 ?
C19 C20 . 1.367(4) ?
C19 H19 . 0.9300 ?
C20 C21 . 1.385(3) ?
C20 H20 . 0.9300 ?
C21 H21 . 0.9300 ?
C22 C23 . 1.380(3) ?
C22 C27 . 1.386(3) ?
C23 C24 . 1.387(3) ?
C23 H23 . 0.9300 ?
C24 C25 . 1.371(4) ?
C24 H24 . 0.9300 ?
C25 C26 . 1.367(4) ?
C25 H25 . 0.9300 ?
C26 C27 . 1.375(4) ?
C26 H26 . 0.9300 ?
C27 H27 . 0.9300 ?
C28 H28A . 0.9600 ?
C28 H28B . 0.9600 ?
C28 H28C . 0.9600 ?

loop_
_geom_hbond_atom_site_label_D
_geom_hbond_atom_site_label_H
_geom_hbond_atom_site_label_A
_geom_hbond_site_symmetry_A
_geom_hbond_distance_DH
_geom_hbond_distance_HA
_geom_hbond_distance_DA
_geom_hbond_angle_DHA
C6 H6 O1 1_655 0.93 2.58 3.311(2) 135.4
C7 H7 O1 2_665 0.98 2.47 3.378(2) 153.6

loop_
_geom_torsion_atom_site_label_1
_geom_torsion_atom_site_label_2
_geom_torsion_atom_site_label_3
_geom_torsion_atom_site_label_4
_geom_torsion_site_symmetry_1
_geom_torsion_site_symmetry_2
_geom_torsion_site_symmetry_3
_geom_torsion_site_symmetry_4
_geom_torsion
_geom_torsion_publ_flag
C8 O2 N1 C1 . . . . -66.3(2) ?
C8 O2 N1 C9 . . . . 137.27(17) ?
O2 N1 C1 O1 . . . . -171.05(16) ?
C9 N1 C1 O1 . . . . -17.6(3) ?
O2 N1 C1 C2 . . . . 15.0(2) ?
C9 N1 C1 C2 . . . . 168.44(18) ?
O1 C1 C2 C3 . . . . -1.8(3) ?
N1 C1 C2 C3 . . . . 171.77(15) ?
O1 C1 C2 C7 . . . . -124.77(19) ?
N1 C1 C2 C7 . . . . 48.8(2) ?
C1 C2 C3 C16 . . . . 53.8(2) ?
C7 C2 C3 C16 . . . . 172.73(15) ?
C1 C2 C3 C4 . . . . -179.38(15) ?
C7 C2 C3 C4 . . . . -60.46(19) ?
C16 C3 C4 C5 . . . . 177.36(16) ?
C2 C3 C4 C5 . . . . 48.1(2) ?
C16 C3 C4 C22 . . . . 50.8(2) ?
C2 C3 C4 C22 . . . . -78.5(2) ?
C22 C4 C5 C6 . . . . 108.5(2) ?
C3 C4 C5 C6 . . . . -19.9(3) ?
C4 C5 C6 C7 . . . . 1.5(3) ?
C5 C6 C7 C8 . . . . -135.8(2) ?
C5 C6 C7 C2 . . . . -12.1(3) ?
C1 C2 C7 C6 . . . . 167.33(15) ?
C3 C2 C7 C6 . . . . 42.0(2) ?
C1 C2 C7 C8 . . . . -66.20(18) ?
C3 C2 C7 C8 . . . . 168.46(15) ?
N1 O2 C8 C28 . . . . -83.2(2) ?
N1 O2 C8 C7 . . . . 43.0(2) ?
C6 C7 C8 O2 . . . . 145.60(16) ?
C2 C7 C8 O2 . . . . 19.7(2) ?
C6 C7 C8 C28 . . . . -89.4(2) ?
C2 C7 C8 C28 . . . . 144.74(17) ?
C1 N1 C9 C10 . . . . -84.5(3) ?
O2 N1 C9 C10 . . . . 69.4(2) ?
N1 C9 C10 C11 . . . . -150.2(2) ?
N1 C9 C10 C15 . . . . 34.1(3) ?
C15 C10 C11 C12 . . . . 1.3(4) ?
C9 C10 C11 C12 . . . . -174.5(2) ?
C10 C11 C12 C13 . . . . -1.7(4) ?
C11 C12 C13 C14 . . . . 0.8(5) ?
C12 C13 C14 C15 . . . . 0.5(4) ?
C11 C10 C15 C14 . . . . -0.1(3) ?
C9 C10 C15 C14 . . . . 175.7(2) ?
C13 C14 C15 C10 . . . . -0.9(4) ?
C2 C3 C16 C21 . . . . -148.07(19) ?
C4 C3 C16 C21 . . . . 86.3(2) ?
C2 C3 C16 C17 . . . . 33.9(3) ?
C4 C3 C16 C17 . . . . -91.7(2) ?
C21 C16 C17 C18 . . . . 0.3(3) ?
C3 C16 C17 C18 . . . . 178.32(19) ?
C16 C17 C18 C19 . . . . 0.1(3) ?
C17 C18 C19 C20 . . . . -0.3(4) ?
C18 C19 C20 C21 . . . . 0.2(4) ?
C17 C16 C21 C20 . . . . -0.4(3) ?
C3 C16 C21 C20 . . . . -178.5(2) ?
C19 C20 C21 C16 . . . . 0.1(4) ?
C5 C4 C22 C23 . . . . -37.7(3) ?
C3 C4 C22 C23 . . . . 88.8(2) ?
C5 C4 C22 C27 . . . . 140.3(2) ?
C3 C4 C22 C27 . . . . -93.2(2) ?
C27 C22 C23 C24 . . . . -0.1(3) ?
C4 C22 C23 C24 . . . . 177.9(2) ?
C22 C23 C24 C25 . . . . -0.8(4) ?
C23 C24 C25 C26 . . . . 1.3(5) ?
C24 C25 C26 C27 . . . . -0.9(5) ?
C25 C26 C27 C22 . . . . -0.1(4) ?
C23 C22 C27 C26 . . . . 0.6(4) ?
C4 C22 C27 C26 . . . . -177.5(2) ?
